data_7157885
loop_
_publ_author_name
'Chang, Meng-Yang'
'Tsai, Min-Chen'

_publ_section_title
;
 Synthesis of benzofused cyclobutaoxepanones <i>via</i> intramolecular
 annulation of <i>o</i>-cinnamyl chalcones.
;
_journal_issue 10
_journal_name_full 'Organic &amp; biomolecular chemistry'
_journal_page_first 2254
_journal_page_last 2268
_journal_paper_doi 10.1039/d1ob00058f
_journal_volume 19
_journal_year 2021
_chemical_formula_sum 'C26 H24 O4'
_chemical_formula_weight 400.45
_space_group_crystal_system triclinic
_space_group_IT_number 2
_space_group_name_Hall '-P 1'
_space_group_name_H-M_alt 'P -1'
_atom_sites_solution_hydrogens geom
_audit_creation_method SHELXL-2014/6
_audit_update_record
;
2019-07-25 deposited with the CCDC.	2021-02-12 downloaded from the CCDC.
;
_cell_angle_alpha 92.823(2)
_cell_angle_beta 108.693(2)
_cell_angle_gamma 109.839(2)
_cell_formula_units_Z 2
_cell_length_a 9.4174(5)
_cell_length_b 10.5047(5)
_cell_length_c 11.7070(6)
_cell_measurement_reflns_used 8284
_cell_measurement_temperature 100(2)
_cell_measurement_theta_max 26.3517
_cell_measurement_theta_min 2.4633
_cell_volume 1015.58(9)
_computing_cell_refinement 'SAINT V8.34A (Bruker AXS Inc., 2013)'
_computing_data_collection 'APEX2 (Bruker AXS, 2010)'
_computing_data_reduction 'SAINT V8.34A (Bruker AXS Inc., 2013)'
_computing_molecular_graphics 'SHELXTL (Sheldrick, 2008)'
_computing_publication_material SHELXTL
_computing_structure_refinement 'SHELXL-2014/6 (Sheldrick, 2014)'
_diffrn_ambient_temperature 100(2)
_diffrn_detector_area_resol_mean 8.3333
_diffrn_measured_fraction_theta_full 1.000
_diffrn_measured_fraction_theta_max 0.998
_diffrn_measurement_device_type 'Bruker APEX-II CCD'
_diffrn_measurement_method '\f and \w scans'
_diffrn_radiation_type MoK\a
_diffrn_radiation_wavelength 0.71073
_diffrn_reflns_av_R_equivalents 0.0254
_diffrn_reflns_av_unetI/netI 0.0205
_diffrn_reflns_Laue_measured_fraction_full 1.000
_diffrn_reflns_Laue_measured_fraction_max 0.998
_diffrn_reflns_limit_h_max 11
_diffrn_reflns_limit_h_min -11
_diffrn_reflns_limit_k_max 13
_diffrn_reflns_limit_k_min -13
_diffrn_reflns_limit_l_max 14
_diffrn_reflns_limit_l_min -14
_diffrn_reflns_number 23935
_diffrn_reflns_point_group_measured_fraction_full 1.000
_diffrn_reflns_point_group_measured_fraction_max 0.998
_diffrn_reflns_theta_full 25.242
_diffrn_reflns_theta_max 26.432
_diffrn_reflns_theta_min 1.866
_exptl_absorpt_coefficient_mu 0.087
_exptl_absorpt_correction_T_max 0.7454
_exptl_absorpt_correction_T_min 0.7241
_exptl_absorpt_correction_type multi-scan
_exptl_absorpt_process_details 'SADABS V2014/4 (Bruker AXS Inc.)'
_exptl_crystal_colour colorless
_exptl_crystal_density_diffrn 1.310
_exptl_crystal_density_meas ?
_exptl_crystal_density_method 'not measured'
_exptl_crystal_description lump
_exptl_crystal_F_000 424
_exptl_crystal_size_max 0.30
_exptl_crystal_size_mid 0.28
_exptl_crystal_size_min 0.27
_refine_diff_density_max 0.268
_refine_diff_density_min -0.254
_refine_diff_density_rms 0.041
_refine_ls_extinction_method none
_refine_ls_goodness_of_fit_ref 1.026
_refine_ls_hydrogen_treatment constr
_refine_ls_matrix_type full
_refine_ls_number_parameters 273
_refine_ls_number_reflns 4180
_refine_ls_number_restraints 0
_refine_ls_restrained_S_all 1.026
_refine_ls_R_factor_all 0.0443
_refine_ls_R_factor_gt 0.0361
_refine_ls_shift/su_max 0.000
_refine_ls_shift/su_mean 0.000
_refine_ls_structure_factor_coef Fsqd
_refine_ls_weighting_details 'w=1/[\s^2^(Fo^2^)+(0.0409P)^2^+0.4300P] where P=(Fo^2^+2Fc^2^)/3'
_refine_ls_weighting_scheme calc
_refine_ls_wR_factor_gt 0.0856
_refine_ls_wR_factor_ref 0.0909
_reflns_Friedel_coverage 0.000
_reflns_number_gt 3553
_reflns_number_total 4180
_reflns_threshold_expression 'I > 2\s(I)'
_cod_data_source_file d1ob00058f2.cif
_cod_data_source_block mo_190608LT_0m
_cod_depositor_comments
;
The following automatic conversions were performed:

data item '_exptl_crystal_density_meas' value 'not measured' was
changed to '?' -- the value is perceived as not measured.

Automatic conversion script
Id: cif_fix_values 7556 2019-12-06 15:28:31Z antanas 

 Adding full bibliography for 7157884--7157887.cif.
;
_cod_database_code 7157885
_shelx_space_group_comment
;
The symmetry employed for this shelxl refinement is uniquely defined
by the following loop, which should always be used as a source of
symmetry information in preference to the above space-group names.
They are only intended as comments.
;
_shelxl_version_number 2014/6

loop_
_space_group_symop_operation_xyz
'x, y, z'
'-x, -y, -z'

loop_
_atom_site_label
_atom_site_type_symbol
_atom_site_fract_x
_atom_site_fract_y
_atom_site_fract_z
_atom_site_U_iso_or_equiv
_atom_site_adp_type
_atom_site_occupancy
_atom_site_site_symmetry_order
_atom_site_calc_flag
_atom_site_refinement_flags_posn
_atom_site_refinement_flags_adp
_atom_site_refinement_flags_occupancy
_atom_site_disorder_assembly
_atom_site_disorder_group
O1 O -0.16568(12) -0.06699(10) 0.24219(10) 0.0284(2) Uani 1 1 d . . . . .
O2 O 0.27615(11) 0.14713(9) 0.11257(8) 0.0199(2) Uani 1 1 d . . . . .
O3 O 0.36246(11) 0.68541(9) -0.09233(8) 0.0196(2) Uani 1 1 d . . . . .
O4 O 0.02804(10) 0.30710(9) -0.08098(8) 0.0194(2) Uani 1 1 d . . . . .
C1 C -0.2730(2) -0.05415(16) 0.30007(17) 0.0390(4) Uani 1 1 d . . . . .
H24 H -0.2105 0.0049 0.3807 0.059 Uiso 1 1 calc R U . . .
H3 H -0.3376 -0.1453 0.3100 0.059 Uiso 1 1 calc R U . . .
H1 H -0.3449 -0.0132 0.2495 0.059 Uiso 1 1 calc R U . . .
C2 C -0.06198(15) 0.05254(13) 0.22551(12) 0.0190(3) Uani 1 1 d . . . . .
C3 C -0.06525(15) 0.18111(13) 0.25153(12) 0.0182(3) Uani 1 1 d . . . . .
H4 H -0.1415 0.1921 0.2841 0.022 Uiso 1 1 calc R U . . .
C4 C 0.04620(15) 0.29465(12) 0.22884(11) 0.0154(3) Uani 1 1 d . . . . .
H5 H 0.0444 0.3832 0.2466 0.018 Uiso 1 1 calc R U . . .
C5 C 0.15875(14) 0.28268(12) 0.18151(11) 0.0140(2) Uani 1 1 d . . . . .
C6 C 0.28781(14) 0.40487(12) 0.16657(11) 0.0135(2) Uani 1 1 d . . . . .
H10 H 0.3943 0.4073 0.2231 0.016 Uiso 1 1 calc R U . . .
C7 C 0.30665(14) 0.43374(12) 0.04166(11) 0.0137(2) Uani 1 1 d . . . . .
H23 H 0.3948 0.4084 0.0298 0.016 Uiso 1 1 calc R U . . .
C8 C 0.15938(14) 0.38924(12) -0.07349(11) 0.0145(2) Uani 1 1 d . . . . .
C9 C 0.18253(15) 0.44433(13) -0.18567(11) 0.0159(3) Uani 1 1 d . . . . .
C10 C 0.27827(15) 0.57832(13) -0.18933(12) 0.0167(3) Uani 1 1 d . . . . .
C11 C 0.29100(16) 0.61365(14) -0.30034(12) 0.0204(3) Uani 1 1 d . . . . .
H18 H 0.3566 0.7045 -0.3020 0.025 Uiso 1 1 calc R U . . .
C12 C 0.20951(16) 0.51813(15) -0.40754(12) 0.0225(3) Uani 1 1 d . . . . .
H2 H 0.2191 0.5434 -0.4823 0.027 Uiso 1 1 calc R U . . .
C13 C 0.15931(15) 0.15017(12) 0.15691(11) 0.0155(3) Uani 1 1 d . . . . .
C14 C 0.29193(17) 0.01833(13) 0.09298(13) 0.0220(3) Uani 1 1 d . . . . .
H6 H 0.3164 -0.0159 0.1705 0.033 Uiso 1 1 calc R U . . .
H8 H 0.3798 0.0303 0.0619 0.033 Uiso 1 1 calc R U . . .
H7 H 0.1905 -0.0480 0.0331 0.033 Uiso 1 1 calc R U . . .
C15 C 0.05056(16) 0.03588(13) 0.17793(12) 0.0188(3) Uani 1 1 d . . . . .
H9 H 0.0521 -0.0528 0.1603 0.023 Uiso 1 1 calc R U . . .
C16 C 0.36705(15) 0.59017(12) 0.09381(11) 0.0146(2) Uani 1 1 d . . . . .
H17 H 0.4875 0.6310 0.1339 0.018 Uiso 1 1 calc R U . . .
C17 C 0.28509(14) 0.54997(12) 0.18985(11) 0.0135(2) Uani 1 1 d . . . . .
H16 H 0.1709 0.5443 0.1549 0.016 Uiso 1 1 calc R U . . .
C18 C 0.36543(14) 0.63789(12) 0.31526(11) 0.0141(2) Uani 1 1 d . . . . .
C19 C 0.50036(16) 0.62795(13) 0.40232(12) 0.0189(3) Uani 1 1 d . . . . .
H15 H 0.5392 0.5596 0.3847 0.023 Uiso 1 1 calc R U . . .
C20 C 0.57926(17) 0.71658(14) 0.51475(12) 0.0225(3) Uani 1 1 d . . . . .
H14 H 0.6720 0.7093 0.5730 0.027 Uiso 1 1 calc R U . . .
C21 C 0.52242(17) 0.81531(13) 0.54165(12) 0.0232(3) Uani 1 1 d . . . . .
H13 H 0.5760 0.8760 0.6184 0.028 Uiso 1 1 calc R U . . .
C22 C 0.38689(17) 0.82535(13) 0.45618(13) 0.0230(3) Uani 1 1 d . . . . .
H12 H 0.3469 0.8923 0.4748 0.028 Uiso 1 1 calc R U . . .
C23 C 0.30961(15) 0.73783(13) 0.34356(12) 0.0181(3) Uani 1 1 d . . . . .
H11 H 0.2177 0.7461 0.2851 0.022 Uiso 1 1 calc R U . . .
C24 C 0.30670(16) 0.67860(13) 0.00878(11) 0.0178(3) Uani 1 1 d . . . . .
H22 H 0.1870 0.6408 -0.0230 0.021 Uiso 1 1 calc R U . . .
H21 H 0.3444 0.7726 0.0550 0.021 Uiso 1 1 calc R U . . .
C25 C 0.10072(15) 0.34971(14) -0.29663(12) 0.0195(3) Uani 1 1 d . . . . .
H20 H 0.0345 0.2585 -0.2964 0.023 Uiso 1 1 calc R U . . .
C26 C 0.11369(16) 0.38520(15) -0.40582(12) 0.0224(3) Uani 1 1 d . . . . .
H19 H 0.0574 0.3191 -0.4793 0.027 Uiso 1 1 calc R U . . .

loop_
_atom_site_aniso_label
_atom_site_aniso_U_11
_atom_site_aniso_U_22
_atom_site_aniso_U_33
_atom_site_aniso_U_23
_atom_site_aniso_U_13
_atom_site_aniso_U_12
O1 0.0310(5) 0.0170(5) 0.0409(6) 0.0082(4) 0.0228(5) 0.0037(4)
O2 0.0232(5) 0.0156(4) 0.0266(5) 0.0039(4) 0.0137(4) 0.0097(4)
O3 0.0246(5) 0.0171(4) 0.0174(5) 0.0044(4) 0.0107(4) 0.0053(4)
O4 0.0174(5) 0.0200(5) 0.0185(5) 0.0032(4) 0.0067(4) 0.0040(4)
C1 0.0389(9) 0.0272(8) 0.0575(11) 0.0105(7) 0.0349(9) 0.0032(7)
C2 0.0187(6) 0.0169(6) 0.0189(7) 0.0056(5) 0.0070(5) 0.0030(5)
C3 0.0184(6) 0.0199(6) 0.0179(6) 0.0038(5) 0.0087(5) 0.0070(5)
C4 0.0170(6) 0.0145(6) 0.0144(6) 0.0024(5) 0.0042(5) 0.0069(5)
C5 0.0146(6) 0.0145(6) 0.0111(6) 0.0028(5) 0.0025(5) 0.0053(5)
C6 0.0140(6) 0.0139(6) 0.0130(6) 0.0026(4) 0.0043(5) 0.0062(5)
C7 0.0142(6) 0.0130(6) 0.0154(6) 0.0035(5) 0.0062(5) 0.0060(5)
C8 0.0172(6) 0.0133(6) 0.0156(6) 0.0016(5) 0.0067(5) 0.0082(5)
C9 0.0155(6) 0.0207(6) 0.0155(6) 0.0053(5) 0.0064(5) 0.0106(5)
C10 0.0162(6) 0.0208(6) 0.0177(6) 0.0056(5) 0.0072(5) 0.0110(5)
C11 0.0225(7) 0.0239(7) 0.0232(7) 0.0105(5) 0.0123(6) 0.0139(5)
C12 0.0257(7) 0.0349(8) 0.0174(7) 0.0112(6) 0.0120(6) 0.0192(6)
C13 0.0174(6) 0.0175(6) 0.0124(6) 0.0028(5) 0.0046(5) 0.0082(5)
C14 0.0272(7) 0.0201(7) 0.0237(7) 0.0017(5) 0.0101(6) 0.0141(6)
C15 0.0229(7) 0.0133(6) 0.0199(7) 0.0029(5) 0.0071(5) 0.0071(5)
C16 0.0156(6) 0.0133(6) 0.0153(6) 0.0019(5) 0.0064(5) 0.0050(5)
C17 0.0134(6) 0.0134(6) 0.0144(6) 0.0033(5) 0.0054(5) 0.0053(5)
C18 0.0152(6) 0.0127(6) 0.0144(6) 0.0040(5) 0.0075(5) 0.0027(5)
C19 0.0212(6) 0.0167(6) 0.0185(7) 0.0037(5) 0.0063(5) 0.0073(5)
C20 0.0222(7) 0.0226(7) 0.0167(7) 0.0055(5) 0.0029(5) 0.0047(5)
C21 0.0294(7) 0.0185(6) 0.0139(6) -0.0007(5) 0.0069(6) 0.0009(5)
C22 0.0288(7) 0.0180(6) 0.0236(7) 0.0002(5) 0.0127(6) 0.0078(5)
C23 0.0182(6) 0.0174(6) 0.0187(7) 0.0034(5) 0.0069(5) 0.0064(5)
C24 0.0248(7) 0.0160(6) 0.0165(6) 0.0043(5) 0.0107(5) 0.0089(5)
C25 0.0183(6) 0.0234(7) 0.0186(7) 0.0035(5) 0.0065(5) 0.0103(5)
C26 0.0230(7) 0.0312(7) 0.0152(7) 0.0017(5) 0.0053(5) 0.0144(6)

loop_
_atom_type_symbol
_atom_type_description
_atom_type_scat_dispersion_real
_atom_type_scat_dispersion_imag
_atom_type_scat_source
C C 0.0033 0.0016 'International Tables Vol C Tables 4.2.6.8 and 6.1.1.4'
H H 0.0000 0.0000 'International Tables Vol C Tables 4.2.6.8 and 6.1.1.4'
O O 0.0106 0.0060 'International Tables Vol C Tables 4.2.6.8 and 6.1.1.4'

loop_
_geom_angle_atom_site_label_1
_geom_angle_atom_site_label_2
_geom_angle_atom_site_label_3
_geom_angle
_geom_angle_site_symmetry_1
_geom_angle_site_symmetry_3
_geom_angle_publ_flag
C2 O1 C1 116.82(11) . . ?
C13 O2 C14 117.60(10) . . ?
C10 O3 C24 117.10(10) . . ?
O1 C1 H24 109.5 . . ?
O1 C1 H3 109.5 . . ?
H24 C1 H3 109.5 . . ?
O1 C1 H1 109.5 . . ?
H24 C1 H1 109.5 . . ?
H3 C1 H1 109.5 . . ?
O1 C2 C3 124.28(12) . . ?
O1 C2 C15 114.75(11) . . ?
C3 C2 C15 120.96(11) . . ?
C2 C3 C4 118.54(11) . . ?
C2 C3 H4 120.7 . . ?
C4 C3 H4 120.7 . . ?
C5 C4 C3 122.35(11) . . ?
C5 C4 H5 118.8 . . ?
C3 C4 H5 118.8 . . ?
C4 C5 C13 117.54(11) . . ?
C4 C5 C6 122.79(11) . . ?
C13 C5 C6 119.42(11) . . ?
C5 C6 C17 119.66(10) . . ?
C5 C6 C7 124.66(10) . . ?
C17 C6 C7 88.86(9) . . ?
C5 C6 H10 107.2 . . ?
C17 C6 H10 107.2 . . ?
C7 C6 H10 107.2 . . ?
C8 C7 C6 119.85(10) . . ?
C8 C7 C16 111.91(10) . . ?
C6 C7 C16 87.41(9) . . ?
C8 C7 H23 111.8 . . ?
C6 C7 H23 111.8 . . ?
C16 C7 H23 111.8 . . ?
O4 C8 C7 123.22(11) . . ?
O4 C8 C9 119.86(11) . . ?
C7 C8 C9 116.80(10) . . ?
C10 C9 C25 117.57(11) . . ?
C10 C9 C8 126.56(11) . . ?
C25 C9 C8 115.86(11) . . ?
O3 C10 C11 113.73(11) . . ?
O3 C10 C9 126.17(11) . . ?
C11 C10 C9 120.08(12) . . ?
C12 C11 C10 120.87(12) . . ?
C12 C11 H18 119.6 . . ?
C10 C11 H18 119.6 . . ?
C11 C12 C26 119.88(12) . . ?
C11 C12 H2 120.1 . . ?
C26 C12 H2 120.1 . . ?
O2 C13 C15 124.39(11) . . ?
O2 C13 C5 114.06(10) . . ?
C15 C13 C5 121.54(11) . . ?
O2 C14 H6 109.5 . . ?
O2 C14 H8 109.5 . . ?
H6 C14 H8 109.5 . . ?
O2 C14 H7 109.5 . . ?
H6 C14 H7 109.5 . . ?
H8 C14 H7 109.5 . . ?
C13 C15 C2 119.06(11) . . ?
C13 C15 H9 120.5 . . ?
C2 C15 H9 120.5 . . ?
C24 C16 C17 115.96(10) . . ?
C24 C16 C7 117.31(10) . . ?
C17 C16 C7 88.42(9) . . ?
C24 C16 H17 111.1 . . ?
C17 C16 H17 111.1 . . ?
C7 C16 H17 111.1 . . ?
C18 C17 C6 121.92(10) . . ?
C18 C17 C16 117.97(10) . . ?
C6 C17 C16 88.19(8) . . ?
C18 C17 H16 109.0 . . ?
C6 C17 H16 109.0 . . ?
C16 C17 H16 109.0 . . ?
C19 C18 C23 118.53(11) . . ?
C19 C18 C17 121.93(11) . . ?
C23 C18 C17 119.44(11) . . ?
C20 C19 C18 120.94(12) . . ?
C20 C19 H15 119.5 . . ?
C18 C19 H15 119.5 . . ?
C21 C20 C19 119.90(12) . . ?
C21 C20 H14 120.1 . . ?
C19 C20 H14 120.1 . . ?
C20 C21 C22 119.76(12) . . ?
C20 C21 H13 120.1 . . ?
C22 C21 H13 120.1 . . ?
C21 C22 C23 120.19(12) . . ?
C21 C22 H12 119.9 . . ?
C23 C22 H12 119.9 . . ?
C22 C23 C18 120.67(12) . . ?
C22 C23 H11 119.7 . . ?
C18 C23 H11 119.7 . . ?
O3 C24 C16 111.84(10) . . ?
O3 C24 H22 109.2 . . ?
C16 C24 H22 109.2 . . ?
O3 C24 H21 109.2 . . ?
C16 C24 H21 109.2 . . ?
H22 C24 H21 107.9 . . ?
C26 C25 C9 122.07(12) . . ?
C26 C25 H20 119.0 . . ?
C9 C25 H20 119.0 . . ?
C25 C26 C12 119.53(12) . . ?
C25 C26 H19 120.2 . . ?
C12 C26 H19 120.2 . . ?

loop_
_geom_bond_atom_site_label_1
_geom_bond_atom_site_label_2
_geom_bond_distance
_geom_bond_site_symmetry_2
_geom_bond_publ_flag
O1 C2 1.3720(15) . ?
O1 C1 1.4217(18) . ?
O2 C13 1.3673(15) . ?
O2 C14 1.4259(14) . ?
O3 C10 1.3694(15) . ?
O3 C24 1.4364(15) . ?
O4 C8 1.2168(15) . ?
C1 H24 0.9800 . ?
C1 H3 0.9800 . ?
C1 H1 0.9800 . ?
C2 C3 1.3826(18) . ?
C2 C15 1.3996(18) . ?
C3 C4 1.3983(17) . ?
C3 H4 0.9500 . ?
C4 C5 1.3807(17) . ?
C4 H5 0.9500 . ?
C5 C13 1.4096(16) . ?
C5 C6 1.5016(16) . ?
C6 C17 1.5453(16) . ?
C6 C7 1.5606(16) . ?
C6 H10 1.0000 . ?
C7 C8 1.5029(17) . ?
C7 C16 1.5623(16) . ?
C7 H23 1.0000 . ?
C8 C9 1.5100(17) . ?
C9 C10 1.4019(18) . ?
C9 C25 1.4073(18) . ?
C10 C11 1.3993(18) . ?
C11 C12 1.381(2) . ?
C11 H18 0.9500 . ?
C12 C26 1.387(2) . ?
C12 H2 0.9500 . ?
C13 C15 1.3808(18) . ?
C14 H6 0.9800 . ?
C14 H8 0.9800 . ?
C14 H7 0.9800 . ?
C15 H9 0.9500 . ?
C16 C24 1.5045(17) . ?
C16 C17 1.5557(16) . ?
C16 H17 1.0000 . ?
C17 C18 1.5036(17) . ?
C17 H16 1.0000 . ?
C18 C19 1.3909(18) . ?
C18 C23 1.3930(17) . ?
C19 C20 1.3907(19) . ?
C19 H15 0.9500 . ?
C20 C21 1.3834(19) . ?
C20 H14 0.9500 . ?
C21 C22 1.387(2) . ?
C21 H13 0.9500 . ?
C22 C23 1.3873(18) . ?
C22 H12 0.9500 . ?
C23 H11 0.9500 . ?
C24 H22 0.9900 . ?
C24 H21 0.9900 . ?
C25 C26 1.3799(19) . ?
C25 H20 0.9500 . ?
C26 H19 0.9500 . ?
